data_7001644
loop_
_publ_author_name
'Liu, Jian-Qiang'
'Zhang, Ya-Nan'
'Wang, Yao-Yu'
'Jin, Jun-Cheng'
'Lermontova, Elmira Kh.'
'Shi, Qi-Zhen'

_publ_section_title
;
 Interplay of coordinative and supramolecular interactions in formation
 of a series of metal--organic complexes bearing diverse
 dimensionalities
;
_journal_issue 27
_journal_name_full 'Dalton Transactions'
_journal_page_first 5365
_journal_page_last 5378
_journal_paper_doi 10.1039/b822083b
_journal_year 2009
_chemical_formula_moiety 'C43 H26 Cd2 N8 O11, 7.3(H2 O)'
_chemical_formula_sum 'C43 H40.6 Cd2 N8 O18.3'
_chemical_formula_weight 1187.03
_chemical_name_systematic
;
?
;
_space_group_IT_number 15
_symmetry_cell_setting monoclinic
_symmetry_space_group_name_Hall '-C 2yc'
_symmetry_space_group_name_H-M 'C 1 2/c 1'
_atom_sites_solution_hydrogens geom
_atom_sites_solution_primary direct
_atom_sites_solution_secondary difmap
_audit_creation_method SHELXL-97
_cell_angle_alpha 90.00
_cell_angle_beta 99.683(5)
_cell_angle_gamma 90.00
_cell_formula_units_Z 8
_cell_length_a 20.533(3)
_cell_length_b 18.506(3)
_cell_length_c 26.518(4)
_cell_measurement_reflns_used 4292
_cell_measurement_temperature 298(2)
_cell_measurement_theta_max 25.19
_cell_measurement_theta_min 1.49
_cell_volume 9933(3)
_computing_cell_refinement APEX2
_computing_data_collection 'APEX2 (Bruker, 2004)'
_computing_data_reduction APEX2
_computing_molecular_graphics APEX2
_computing_publication_material APEX2
_computing_structure_refinement 'SHELXL-97 (Sheldrick, 1997)'
_computing_structure_solution 'SHELXS-97 (Sheldrick, 1990)'
_diffrn_ambient_temperature 298(2)
_diffrn_measured_fraction_theta_full 0.994
_diffrn_measured_fraction_theta_max 0.994
_diffrn_measurement_device_type 'Bruker APEX SMART II'
_diffrn_measurement_method \w
_diffrn_radiation_monochromator graphite
_diffrn_radiation_source 'fine-focus sealed tube'
_diffrn_radiation_type MoK\a
_diffrn_radiation_wavelength 0.71073
_diffrn_reflns_av_R_equivalents 0.0716
_diffrn_reflns_av_sigmaI/netI 0.1313
_diffrn_reflns_limit_h_max 24
_diffrn_reflns_limit_h_min -15
_diffrn_reflns_limit_k_max 22
_diffrn_reflns_limit_k_min -22
_diffrn_reflns_limit_l_max 30
_diffrn_reflns_limit_l_min -31
_diffrn_reflns_number 25027
_diffrn_reflns_theta_full 25.19
_diffrn_reflns_theta_max 25.19
_diffrn_reflns_theta_min 1.49
_diffrn_standards_interval_time 0
_diffrn_standards_number 0
_exptl_absorpt_coefficient_mu 0.937
_exptl_absorpt_correction_T_max 0.9121
_exptl_absorpt_correction_T_min 0.8723
_exptl_absorpt_correction_type multi-scan
_exptl_absorpt_process_details SADABS
_exptl_crystal_colour colorless
_exptl_crystal_density_diffrn 1.588
_exptl_crystal_density_method 'not measured'
_exptl_crystal_description block
_exptl_crystal_F_000 4776
_exptl_crystal_size_max 0.15
_exptl_crystal_size_mid 0.13
_exptl_crystal_size_min 0.10
_refine_diff_density_max 1.510
_refine_diff_density_min -0.545
_refine_diff_density_rms 0.123
_refine_ls_extinction_method none
_refine_ls_goodness_of_fit_ref 0.912
_refine_ls_hydrogen_treatment constr
_refine_ls_matrix_type full
_refine_ls_number_parameters 636
_refine_ls_number_reflns 8905
_refine_ls_number_restraints 10
_refine_ls_restrained_S_all 0.914
_refine_ls_R_factor_all 0.1083
_refine_ls_R_factor_gt 0.0560
_refine_ls_shift/su_max 0.002
_refine_ls_shift/su_mean 0.000
_refine_ls_structure_factor_coef Fsqd
_refine_ls_weighting_details 'calc w=1/[\s^2^(Fo^2^)+(0.0836P)^2^+0.9502P] where P=(Fo^2^+2Fc^2^)/3'
_refine_ls_weighting_scheme calc
_refine_ls_wR_factor_gt 0.1498
_refine_ls_wR_factor_ref 0.1653
_reflns_number_gt 4292
_reflns_number_total 8905
_reflns_threshold_expression >2sigma(I)
_cod_data_source_file b822083b.txt
_cod_data_source_block compound11
_cod_original_sg_symbol_H-M 'C 2/c'
_cod_original_formula_sum 'C43 H40.60 Cd2 N8 O18.30'
_cod_database_code 7001644

loop_
_symmetry_equiv_pos_as_xyz
'x, y, z'
'-x, y, -z+1/2'
'x+1/2, y+1/2, z'
'-x+1/2, y+1/2, -z+1/2'
'-x, -y, -z'
'x, -y, z-1/2'
'-x+1/2, -y+1/2, -z'
'x+1/2, -y+1/2, z-1/2'

loop_
_atom_site_label
_atom_site_type_symbol
_atom_site_fract_x
_atom_site_fract_y
_atom_site_fract_z
_atom_site_U_iso_or_equiv
_atom_site_adp_type
_atom_site_occupancy
_atom_site_symmetry_multiplicity
_atom_site_calc_flag
_atom_site_refinement_flags
_atom_site_disorder_assembly
_atom_site_disorder_group
Cd1 Cd 0.80311(3) 0.88115(3) 0.05681(2) 0.0419(2) Uani 1 1 d . . .
Cd2 Cd 1.03599(3) 0.63594(3) -0.01124(2) 0.0468(2) Uani 1 1 d . . .
N1 N 0.8786(3) 0.9750(3) 0.0710(3) 0.0486(17) Uani 1 1 d . . .
N2 N 0.8343(3) 0.9096(3) -0.0202(2) 0.0456(17) Uani 1 1 d . . .
N3 N 1.1070(3) 0.6895(3) 0.0583(2) 0.0444(16) Uani 1 1 d . . .
N4 N 1.1109(3) 0.7128(3) -0.0422(3) 0.0518(18) Uani 1 1 d . . .
N5 N 1.2579(3) 0.9209(3) 0.0147(3) 0.0572(19) Uani 1 1 d U . .
H5 H 1.2680 0.9413 -0.0120 0.069 Uiso 1 1 calc R . .
N6 N 1.2545(4) 0.9029(4) 0.0960(3) 0.061(2) Uani 1 1 d . . .
N7 N 0.9554(4) 1.0968(4) -0.1006(3) 0.068(2) Uani 1 1 d . . .
H7 H 0.9481 1.0889 -0.1330 0.082 Uiso 1 1 calc R . .
N8 N 0.9947(4) 1.1478(4) -0.0244(3) 0.063(2) Uani 1 1 d U . .
O1 O 0.7889(3) 0.5009(3) 0.4299(2) 0.0569(15) Uani 1 1 d . . .
O2 O 0.7483(3) 0.4118(3) 0.37799(19) 0.0610(16) Uani 1 1 d . . .
O3 O 0.9501(3) 0.7038(3) 0.0449(2) 0.0622(16) Uani 1 1 d . . .
O4 O 0.9730(3) 0.5870(3) 0.04180(19) 0.0502(14) Uani 1 1 d . . .
O5 O 0.8736(3) 0.8080(3) 0.12035(19) 0.0539(15) Uani 1 1 d . . .
O6 O 0.8152(3) 0.7571(3) 0.05259(19) 0.0524(15) Uani 1 1 d . . .
O7 O 0.7609(3) 0.6186(3) 0.2331(2) 0.082(2) Uani 1 1 d . . .
O8 O 0.8950(3) 0.3852(3) 0.4308(2) 0.0743(19) Uani 1 1 d . . .
O9 O 0.9934(3) 0.4105(3) 0.41257(19) 0.0567(15) Uani 1 1 d . . .
C17 C 0.9407(4) 1.0647(4) 0.0313(3) 0.049(2) Uani 1 1 d . . .
C40 C 0.9325(5) 0.4161(4) 0.4043(3) 0.042(2) Uani 1 1 d . . .
C6 C 1.2182(4) 0.8589(4) 0.0160(3) 0.044(2) Uani 1 1 d . . .
C32 C 0.8378(4) 0.6645(4) 0.1612(2) 0.0402(19) Uani 1 1 d . . .
H32 H 0.8124 0.7002 0.1731 0.048 Uiso 1 1 calc R . .
C27 C 0.9452(4) 0.6410(4) 0.0596(3) 0.042(2) Uani 1 1 d . . .
C31 C 0.8440(4) 0.5990(4) 0.1855(3) 0.0401(19) Uani 1 1 d . . .
C28 C 0.9039(4) 0.6260(4) 0.1012(2) 0.0359(18) Uani 1 1 d . . .
C5 C 1.1465(4) 0.7576(4) -0.0080(3) 0.0408(19) Uani 1 1 d . . .
C7 C 1.2165(4) 0.8487(4) 0.0667(3) 0.047(2) Uani 1 1 d . . .
C33 C 0.8675(4) 0.6790(3) 0.1203(3) 0.0361(18) Uani 1 1 d . . .
C39 C 0.8992(4) 0.4621(4) 0.3605(2) 0.041(2) Uani 1 1 d . . .
C41 C 0.8342(4) 0.4822(4) 0.3543(2) 0.0355(18) Uani 1 1 d . . .
C9 C 1.1431(4) 0.7451(4) 0.0461(3) 0.0405(19) Uani 1 1 d . . .
C3 C 1.1867(4) 0.8201(5) -0.0760(3) 0.057(2) Uani 1 1 d . . .
H3 H 1.2125 0.8556 -0.0878 0.069 Uiso 1 1 calc R . .
C4 C 1.1850(4) 0.8147(4) -0.0234(3) 0.044(2) Uani 1 1 d . . .
C18 C 0.8985(4) 1.0043(4) 0.0282(3) 0.0422(19) Uani 1 1 d . . .
C14 C 0.9006(4) 1.0032(4) 0.1162(3) 0.059(2) Uani 1 1 d . . .
H14 H 0.8869 0.9831 0.1449 0.071 Uiso 1 1 calc R . .
C20 C 0.8915(4) 0.9948(4) -0.0659(3) 0.046(2) Uani 1 1 d . . .
C22 C 0.9568(4) 1.0907(4) -0.0147(3) 0.046(2) Uani 1 1 d U . .
C1 C 1.1142(4) 0.7210(5) -0.0916(3) 0.057(2) Uani 1 1 d . . .
H1 H 1.0904 0.6891 -0.1148 0.069 Uiso 1 1 calc R . .
C36 C 0.8448(4) 0.5439(4) 0.2756(3) 0.044(2) Uani 1 1 d . . .
C29 C 0.9084(4) 0.5588(4) 0.1237(3) 0.045(2) Uani 1 1 d . . .
H29 H 0.9318 0.5224 0.1104 0.054 Uiso 1 1 calc R . .
C34 C 0.8526(4) 0.7527(4) 0.0954(3) 0.0407(19) Uani 1 1 d . . .
C30 C 0.8786(4) 0.5444(4) 0.1660(3) 0.045(2) Uani 1 1 d . . .
H30 H 0.8818 0.4989 0.1810 0.054 Uiso 1 1 calc R . .
C12 C 1.1768(4) 0.7754(5) 0.1336(3) 0.061(2) Uani 1 1 d . . .
H12 H 1.2004 0.8035 0.1594 0.073 Uiso 1 1 calc R . .
C42 C 0.7885(4) 0.4633(4) 0.3907(3) 0.044(2) Uani 1 1 d . . .
C43 C 0.8072(4) 0.5222(4) 0.3123(3) 0.044(2) Uani 1 1 d . . .
H43 H 0.7628 0.5352 0.3082 0.052 Uiso 1 1 calc R . .
C38 C 0.9386(4) 0.4845(4) 0.3246(3) 0.052(2) Uani 1 1 d . . .
H38 H 0.9830 0.4719 0.3292 0.062 Uiso 1 1 calc R . .
C15 C 0.9440(5) 1.0626(5) 0.1230(4) 0.068(3) Uani 1 1 d . . .
H15 H 0.9587 1.0814 0.1554 0.082 Uiso 1 1 calc R . .
C19 C 0.8738(4) 0.9683(4) -0.0203(3) 0.043(2) Uani 1 1 d . . .
C37 C 0.9109(4) 0.5258(4) 0.2821(3) 0.053(2) Uani 1 1 d . . .
H37 H 0.9368 0.5408 0.2585 0.063 Uiso 1 1 calc R . .
C16 C 0.9639(4) 1.0921(4) 0.0807(4) 0.059(2) Uani 1 1 d . . .
H16 H 0.9933 1.1308 0.0846 0.071 Uiso 1 1 calc R . .
C10 C 1.1066(4) 0.6764(4) 0.1062(3) 0.060(2) Uani 1 1 d . . .
H10 H 1.0831 0.6365 0.1147 0.072 Uiso 1 1 calc R . .
C13 C 1.2760(4) 0.9409(4) 0.0618(4) 0.051(2) Uani 1 1 d U . .
H13 H 1.3031 0.9808 0.0704 0.062 Uiso 1 1 calc R . .
C11 C 1.1392(5) 0.7187(5) 0.1452(3) 0.069(3) Uani 1 1 d . . .
H11 H 1.1357 0.7089 0.1790 0.083 Uiso 1 1 calc R . .
C8 C 1.1792(4) 0.7900(4) 0.0840(3) 0.051(2) Uani 1 1 d . . .
C23 C 0.8677(4) 0.9585(5) -0.1106(3) 0.060(2) Uani 1 1 d . . .
H23 H 0.8781 0.9749 -0.1414 0.071 Uiso 1 1 calc R . .
C24 C 0.8287(5) 0.8985(5) -0.1099(3) 0.065(3) Uani 1 1 d . . .
H24 H 0.8129 0.8738 -0.1400 0.078 Uiso 1 1 calc R . .
C26 C 0.9907(5) 1.1473(5) -0.0746(5) 0.074(3) Uani 1 1 d U . .
H26 H 1.0123 1.1820 -0.0910 0.089 Uiso 1 1 calc R . .
C21 C 0.9323(4) 1.0583(4) -0.0607(3) 0.055(2) Uani 1 1 d . . .
C25 C 0.8136(4) 0.8756(4) -0.0643(3) 0.058(2) Uani 1 1 d . . .
H25 H 0.7876 0.8345 -0.0640 0.069 Uiso 1 1 calc R . .
C2 C 1.1506(5) 0.7735(5) -0.1104(3) 0.068(3) Uani 1 1 d . . .
H2 H 1.1509 0.7775 -0.1453 0.082 Uiso 1 1 calc R . .
C35 C 0.8145(5) 0.5882(5) 0.2309(3) 0.051(2) Uani 1 1 d . . .
O11 O 0.7006(3) 0.8608(3) 0.0103(2) 0.0697(18) Uani 1 1 d . . .
H11A H 0.6961 0.8263 -0.0081 0.105 Uiso 1 1 d R . .
H11B H 0.6729 0.8679 0.0277 0.105 Uiso 1 1 d R . .
O12 O 0.9027(3) 0.4682(3) 0.00405(18) 0.0573(15) Uani 1 1 d . . .
H12A H 0.8707 0.4765 -0.0168 0.086 Uiso 1 1 d R . .
H12B H 0.9235 0.5028 0.0152 0.086 Uiso 1 1 d R . .
O14 O 0.9365(12) 0.8235(11) 0.2284(8) 0.334(18) Uiso 0.67 1 d PD . .
H14A H 0.9174 0.8206 0.1995 0.501 Uiso 0.67 1 d PRD A .
H14B H 0.9325 0.8528 0.2498 0.501 Uiso 0.67 1 d PR . .
O14A O 0.8985(14) 0.8102(11) 0.2252(8) 0.125(10) Uiso 0.33 1 d PD A 2
H14C H 0.8936 0.8094 0.1947 0.187 Uiso 0.33 1 d PR A 2
H14D H 0.9086 0.8429 0.2447 0.187 Uiso 0.33 1 d PRD A 2
O15 O 0.7711(8) 0.8508(8) 0.2238(6) 0.290(8) Uiso 1 1 d . B 2
H15A H 0.7519 0.8188 0.2073 0.436 Uiso 1 1 d R B 2
H15B H 0.7684 0.8807 0.2018 0.436 Uiso 1 1 d R B 2
O17 O 0.0421(4) 0.2478(3) 0.0563(3) 0.113(3) Uani 1 1 d D C 2
H17A H 0.0291 0.2198 0.0339 0.169 Uiso 1 1 d R C 2
H17B H 0.0601 0.2863 0.0601 0.169 Uiso 1 1 d RD C 2
O19 O 0.3107(11) 0.8890(12) 0.2013(6) 0.239(15) Uiso 0.60 1 d PD D 1
H19A H 0.2931 0.8950 0.1723 0.358 Uiso 0.60 1 d PRD D 1
H19B H 0.2877 0.8796 0.2219 0.358 Uiso 0.60 1 d PRD D 1
O19A O 0.2899(13) 0.9139(13) 0.2003(7) 0.41(5) Uiso 0.40 1 d PD E 2
H19C H 0.2838 0.8885 0.2235 0.621 Uiso 0.40 1 d PRD E 2
H19D H 0.2897 0.9066 0.1706 0.621 Uiso 0.40 1 d PR E 2
O20 O 0.6912(11) 0.7786(11) 0.1540(7) 0.085(7) Uiso 0.30 1 d P . .
H20A H 0.7192 0.8049 0.1468 0.127 Uiso 0.30 1 d PR . .
H20B H 0.6602 0.7983 0.1373 0.127 Uiso 0.30 1 d PR . .
O13 O 0.0440(8) 0.2433(6) 0.1608(4) 0.269(8) Uani 1 1 d . . .
H13A H 0.0439 0.2449 0.1306 0.403 Uiso 1 1 d R . .
H13B H 0.0740 0.2511 0.1835 0.403 Uiso 1 1 d R . .
O16 O 0.9253(9) 0.0801(7) 0.7947(4) 0.272(8) Uani 1 1 d . . .
O18A O 0.137(2) 0.848(2) 0.7738(14) 0.245(18) Uiso 0.34 1 d P F 1
H18C H 0.1725 0.8566 0.7671 0.368 Uiso 0.34 1 d PR F 1
H18D H 0.1173 0.8256 0.7500 0.368 Uiso 0.34 1 d PR F 1
O18 O 0.0537(10) 0.6576(11) 0.7838(7) 0.249(9) Uiso 0.66 1 d P G 2
H18B H 0.0293 0.6824 0.7968 0.373 Uiso 0.66 1 d PR G 2
H18A H 0.0916 0.6453 0.7877 0.373 Uiso 0.66 1 d PR G 2

loop_
_atom_site_aniso_label
_atom_site_aniso_U_11
_atom_site_aniso_U_22
_atom_site_aniso_U_33
_atom_site_aniso_U_23
_atom_site_aniso_U_13
_atom_site_aniso_U_12
Cd1 0.0505(4) 0.0357(3) 0.0408(3) 0.0004(2) 0.0119(3) 0.0004(3)
Cd2 0.0472(4) 0.0498(4) 0.0449(4) -0.0080(3) 0.0122(3) -0.0134(3)
N1 0.044(5) 0.046(4) 0.054(4) -0.007(3) 0.004(4) -0.006(3)
N2 0.054(5) 0.036(4) 0.046(4) -0.004(3) 0.007(3) -0.015(3)
N3 0.041(4) 0.045(4) 0.047(4) 0.004(3) 0.007(3) -0.006(3)
N4 0.047(5) 0.051(4) 0.057(5) -0.002(3) 0.009(4) -0.009(4)
N5 0.064(5) 0.042(4) 0.072(5) 0.016(3) 0.031(4) -0.004(4)
N6 0.065(6) 0.061(5) 0.058(5) -0.007(4) 0.013(4) -0.008(4)
N7 0.070(6) 0.057(5) 0.086(6) -0.001(4) 0.034(5) -0.007(4)
N8 0.052(5) 0.047(4) 0.092(5) -0.003(4) 0.024(5) -0.009(4)
O1 0.056(4) 0.068(4) 0.052(3) -0.001(3) 0.022(3) 0.004(3)
O2 0.067(5) 0.076(4) 0.041(3) 0.004(3) 0.012(3) -0.024(4)
O3 0.078(5) 0.047(3) 0.070(4) 0.012(3) 0.033(3) -0.006(3)
O4 0.051(4) 0.049(3) 0.056(3) -0.014(3) 0.023(3) -0.009(3)
O5 0.073(4) 0.041(3) 0.050(3) -0.001(3) 0.016(3) 0.004(3)
O6 0.067(4) 0.046(3) 0.041(3) 0.008(2) -0.001(3) 0.000(3)
O7 0.081(5) 0.110(5) 0.060(4) 0.046(4) 0.029(4) 0.031(4)
O8 0.066(5) 0.079(4) 0.084(5) 0.041(4) 0.030(4) 0.028(4)
O9 0.050(4) 0.061(4) 0.055(4) 0.013(3) -0.004(3) 0.001(3)
C17 0.041(6) 0.030(4) 0.077(6) -0.007(4) 0.015(5) 0.002(4)
C40 0.055(6) 0.032(4) 0.040(5) 0.003(3) 0.008(5) 0.008(4)
C6 0.040(5) 0.037(4) 0.052(5) 0.004(4) 0.003(4) 0.001(4)
C32 0.046(5) 0.040(4) 0.033(4) 0.005(3) 0.005(4) 0.004(4)
C27 0.038(5) 0.051(5) 0.036(4) 0.004(4) 0.005(4) -0.014(4)
C31 0.037(5) 0.055(5) 0.030(4) 0.004(4) 0.008(4) 0.002(4)
C28 0.039(5) 0.040(4) 0.028(4) 0.002(3) 0.004(3) -0.005(4)
C5 0.037(5) 0.037(4) 0.049(5) 0.002(4) 0.009(4) -0.003(4)
C7 0.035(5) 0.045(5) 0.061(6) -0.007(4) 0.005(4) -0.002(4)
C33 0.043(5) 0.029(4) 0.035(4) 0.002(3) 0.005(4) 0.004(4)
C39 0.050(6) 0.046(5) 0.028(4) 0.001(3) 0.006(4) -0.003(4)
C41 0.035(5) 0.046(4) 0.026(4) 0.001(3) 0.005(4) -0.001(4)
C9 0.028(5) 0.032(4) 0.058(5) -0.004(4) -0.002(4) 0.000(4)
C3 0.054(6) 0.054(6) 0.070(6) 0.019(5) 0.030(5) 0.010(5)
C4 0.038(5) 0.037(4) 0.059(5) 0.004(4) 0.015(4) 0.006(4)
C18 0.035(5) 0.032(4) 0.059(5) -0.001(4) 0.007(4) 0.006(4)
C14 0.076(7) 0.051(5) 0.050(5) -0.008(4) 0.008(5) 0.003(5)
C20 0.046(6) 0.045(5) 0.049(5) 0.009(4) 0.017(4) -0.003(4)
C22 0.040(6) 0.036(4) 0.064(6) -0.003(4) 0.011(4) -0.008(4)
C1 0.057(7) 0.064(6) 0.051(6) -0.002(4) 0.006(5) -0.011(5)
C36 0.042(6) 0.053(5) 0.036(4) 0.005(4) 0.008(4) 0.005(4)
C29 0.047(6) 0.043(5) 0.044(5) 0.001(4) 0.002(4) 0.009(4)
C34 0.048(6) 0.036(4) 0.044(5) -0.001(4) 0.026(4) -0.004(4)
C30 0.049(6) 0.042(5) 0.046(5) 0.014(4) 0.012(4) 0.005(4)
C12 0.063(7) 0.062(6) 0.050(6) -0.003(4) -0.007(5) -0.017(5)
C42 0.045(6) 0.049(5) 0.036(5) 0.010(4) 0.005(4) 0.009(4)
C43 0.038(5) 0.047(5) 0.045(5) 0.003(4) 0.003(4) 0.004(4)
C38 0.049(6) 0.063(5) 0.042(5) 0.010(4) 0.005(4) 0.007(5)
C15 0.070(8) 0.064(6) 0.069(6) -0.021(5) 0.003(6) -0.010(6)
C19 0.043(5) 0.040(5) 0.047(5) 0.002(4) 0.012(4) 0.006(4)
C37 0.042(6) 0.079(6) 0.039(5) 0.010(4) 0.013(4) -0.004(5)
C16 0.049(6) 0.041(5) 0.083(7) -0.023(5) 0.000(5) -0.012(4)
C10 0.071(7) 0.057(6) 0.052(6) 0.004(4) 0.009(5) -0.019(5)
C13 0.036(5) 0.040(5) 0.077(6) -0.005(4) 0.006(5) -0.016(4)
C11 0.081(8) 0.077(7) 0.047(5) 0.003(5) 0.003(5) -0.024(6)
C8 0.059(6) 0.040(5) 0.054(5) 0.005(4) 0.010(5) -0.002(4)
C23 0.065(7) 0.077(6) 0.039(5) 0.007(4) 0.015(5) -0.011(5)
C24 0.060(7) 0.078(7) 0.057(6) -0.021(5) 0.011(5) -0.015(5)
C26 0.060(7) 0.039(5) 0.134(8) 0.006(6) 0.049(7) -0.008(5)
C21 0.047(6) 0.045(5) 0.076(6) 0.018(5) 0.022(5) 0.011(5)
C25 0.057(6) 0.065(6) 0.050(5) -0.001(4) 0.007(5) -0.019(5)
C2 0.084(8) 0.077(7) 0.048(5) -0.006(5) 0.024(5) -0.003(6)
C35 0.049(6) 0.061(6) 0.044(5) 0.005(4) 0.008(5) 0.009(5)
O11 0.057(4) 0.091(5) 0.062(4) -0.030(3) 0.015(3) -0.002(4)
O12 0.051(4) 0.061(4) 0.059(3) -0.011(3) 0.005(3) -0.010(3)
O17 0.167(8) 0.066(4) 0.108(6) -0.021(4) 0.033(5) -0.056(5)
O13 0.40(2) 0.243(14) 0.140(10) -0.001(9) -0.027(11) -0.046(15)
O16 0.46(3) 0.197(12) 0.169(11) 0.045(9) 0.094(13) -0.019(14)

loop_
_atom_type_symbol
_atom_type_description
_atom_type_scat_dispersion_real
_atom_type_scat_dispersion_imag
_atom_type_scat_source
C C 0.0033 0.0016 'International Tables Vol C Tables 4.2.6.8 and 6.1.1.4'
H H 0.0000 0.0000 'International Tables Vol C Tables 4.2.6.8 and 6.1.1.4'
N N 0.0061 0.0033 'International Tables Vol C Tables 4.2.6.8 and 6.1.1.4'
O O 0.0106 0.0060 'International Tables Vol C Tables 4.2.6.8 and 6.1.1.4'
Cd Cd -0.8075 1.2024 'International Tables Vol C Tables 4.2.6.8 and 6.1.1.4'

loop_
_geom_angle_atom_site_label_1
_geom_angle_atom_site_label_2
_geom_angle_atom_site_label_3
_geom_angle
_geom_angle_site_symmetry_1
_geom_angle_site_symmetry_3
_geom_angle_publ_flag
O2 Cd1 O11 87.0(2) 4_655 . ?
O2 Cd1 N2 149.6(2) 4_655 . ?
O11 Cd1 N2 85.9(2) . . ?
O2 Cd1 O6 110.8(2) 4_655 . ?
O11 Cd1 O6 84.7(2) . . ?
N2 Cd1 O6 97.81(19) . . ?
O2 Cd1 N1 94.2(2) 4_655 . ?
O11 Cd1 N1 137.9(2) . . ?
N2 Cd1 N1 72.2(2) . . ?
O6 Cd1 N1 132.6(2) . . ?
O2 Cd1 O5 84.80(19) 4_655 . ?
O11 Cd1 O5 131.85(19) . . ?
N2 Cd1 O5 121.2(2) . . ?
O6 Cd1 O5 55.01(17) . . ?
N1 Cd1 O5 90.0(2) . . ?
O2 Cd1 C34 97.2(2) 4_655 . ?
O11 Cd1 C34 108.1(2) . . ?
N2 Cd1 C34 113.1(2) . . ?
O6 Cd1 C34 27.59(19) . . ?
N1 Cd1 C34 113.4(2) . . ?
O5 Cd1 C34 27.50(19) . . ?
O9 Cd2 O4 103.4(2) 6_565 . ?
O9 Cd2 O12 82.98(19) 6_565 5_765 ?
O4 Cd2 O12 88.56(19) . 5_765 ?
O9 Cd2 N4 95.5(2) 6_565 . ?
O4 Cd2 N4 160.4(2) . . ?
O12 Cd2 N4 99.0(2) 5_765 . ?
O9 Cd2 N3 164.0(2) 6_565 . ?
O4 Cd2 N3 91.5(2) . . ?
O12 Cd2 N3 91.71(19) 5_765 . ?
N4 Cd2 N3 70.3(2) . . ?
C14 N1 C18 119.3(7) . . ?
C14 N1 Cd1 124.3(6) . . ?
C18 N1 Cd1 116.3(5) . . ?
C25 N2 C19 118.6(7) . . ?
C25 N2 Cd1 125.1(5) . . ?
C19 N2 Cd1 116.2(5) . . ?
C10 N3 C9 118.4(7) . . ?
C10 N3 Cd2 125.5(5) . . ?
C9 N3 Cd2 115.4(5) . . ?
C1 N4 C5 118.6(7) . . ?
C1 N4 Cd2 124.0(5) . . ?
C5 N4 Cd2 116.8(5) . . ?
C13 N5 C6 106.5(6) . . ?
C13 N5 H5 126.8 . . ?
C6 N5 H5 126.8 . . ?
C13 N6 C7 103.0(7) . . ?
C26 N7 C21 101.0(8) . . ?
C26 N7 H7 129.5 . . ?
C21 N7 H7 129.5 . . ?
C26 N8 C22 104.1(7) . . ?
C42 O2 Cd1 110.8(5) . 4_645 ?
C27 O4 Cd2 104.7(4) . . ?
C34 O5 Cd1 88.7(5) . . ?
C34 O6 Cd1 94.3(4) . . ?
C40 O9 Cd2 115.0(5) . 6_566 ?
C22 C17 C18 117.0(7) . . ?
C22 C17 C16 126.3(8) . . ?
C18 C17 C16 116.6(8) . . ?
O9 C40 O8 123.8(7) . . ?
O9 C40 C39 119.8(7) . . ?
O8 C40 C39 116.4(8) . . ?
C7 C6 C4 124.1(7) . . ?
C7 C6 N5 104.3(7) . . ?
C4 C6 N5 131.6(7) . . ?
C33 C32 C31 122.2(7) . . ?
C33 C32 H32 118.9 . . ?
C31 C32 H32 118.9 . . ?
O3 C27 O4 123.6(7) . . ?
O3 C27 C28 119.0(7) . . ?
O4 C27 C28 117.4(6) . . ?
C32 C31 C30 118.9(7) . . ?
C32 C31 C35 119.6(7) . . ?
C30 C31 C35 121.5(7) . . ?
C29 C28 C33 119.0(7) . . ?
C29 C28 C27 118.2(7) . . ?
C33 C28 C27 122.5(6) . . ?
N4 C5 C4 121.9(7) . . ?
N4 C5 C9 116.8(7) . . ?
C4 C5 C9 121.3(7) . . ?
C6 C7 N6 109.8(7) . . ?
C6 C7 C8 121.3(7) . . ?
N6 C7 C8 129.0(8) . . ?
C32 C33 C28 119.8(6) . . ?
C32 C33 C34 116.1(6) . . ?
C28 C33 C34 123.9(6) . . ?
C41 C39 C38 119.7(7) . . ?
C41 C39 C40 123.5(7) . . ?
C38 C39 C40 116.7(7) . . ?
C39 C41 C43 119.8(7) . . ?
C39 C41 C42 124.3(6) . . ?
C43 C41 C42 115.8(7) . . ?
N3 C9 C8 121.8(7) . . ?
N3 C9 C5 118.4(6) . . ?
C8 C9 C5 119.8(7) . . ?
C2 C3 C4 120.8(8) . . ?
C2 C3 H3 119.6 . . ?
C4 C3 H3 119.6 . . ?
C3 C4 C6 127.2(8) . . ?
C3 C4 C5 116.5(7) . . ?
C6 C4 C5 116.2(7) . . ?
N1 C18 C17 121.8(7) . . ?
N1 C18 C19 116.0(7) . . ?
C17 C18 C19 122.2(7) . . ?
N1 C14 C15 122.6(8) . . ?
N1 C14 H14 118.7 . . ?
C15 C14 H14 118.7 . . ?
C23 C20 C19 117.6(7) . . ?
C23 C20 C21 126.7(7) . . ?
C19 C20 C21 115.7(7) . . ?
N8 C22 C21 107.9(7) . . ?
N8 C22 C17 131.0(8) . . ?
C21 C22 C17 121.1(7) . . ?
N4 C1 C2 124.1(8) . . ?
N4 C1 H1 117.9 . . ?
C2 C1 H1 117.9 . . ?
C37 C36 C43 119.3(7) . . ?
C37 C36 C35 120.3(7) . . ?
C43 C36 C35 120.3(8) . . ?
C28 C29 C30 121.0(7) . . ?
C28 C29 H29 119.5 . . ?
C30 C29 H29 119.5 . . ?
O5 C34 O6 121.6(7) . . ?
O5 C34 C33 118.4(7) . . ?
O6 C34 C33 119.7(6) . . ?
O5 C34 Cd1 63.8(4) . . ?
O6 C34 Cd1 58.1(4) . . ?
C33 C34 Cd1 169.0(5) . . ?
C31 C30 C29 119.0(7) . . ?
C31 C30 H30 120.5 . . ?
C29 C30 H30 120.5 . . ?
C8 C12 C11 119.1(8) . . ?
C8 C12 H12 120.4 . . ?
C11 C12 H12 120.4 . . ?
O1 C42 O2 123.5(8) . . ?
O1 C42 C41 119.3(8) . . ?
O2 C42 C41 117.1(7) . . ?
C41 C43 C36 121.5(7) . . ?
C41 C43 H43 119.3 . . ?
C36 C43 H43 119.3 . . ?
C37 C38 C39 120.2(8) . . ?
C37 C38 H38 119.9 . . ?
C39 C38 H38 119.9 . . ?
C16 C15 C14 118.6(8) . . ?
C16 C15 H15 120.7 . . ?
C14 C15 H15 120.7 . . ?
N2 C19 C20 121.5(7) . . ?
N2 C19 C18 118.8(7) . . ?
C20 C19 C18 119.7(7) . . ?
C36 C37 C38 119.4(7) . . ?
C36 C37 H37 120.3 . . ?
C38 C37 H37 120.3 . . ?
C15 C16 C17 121.0(8) . . ?
C15 C16 H16 119.5 . . ?
C17 C16 H16 119.5 . . ?
N3 C10 C11 123.1(8) . . ?
N3 C10 H10 118.4 . . ?
C11 C10 H10 118.4 . . ?
N6 C13 N5 116.5(7) . . ?
N6 C13 H13 121.8 . . ?
N5 C13 H13 121.8 . . ?
C12 C11 C10 119.3(8) . . ?
C12 C11 H11 120.4 . . ?
C10 C11 H11 120.4 . . ?
C12 C8 C9 118.2(8) . . ?
C12 C8 C7 124.5(8) . . ?
C9 C8 C7 117.3(7) . . ?
C24 C23 C20 120.4(8) . . ?
C24 C23 H23 119.8 . . ?
C20 C23 H23 119.8 . . ?
C25 C24 C23 119.0(8) . . ?
C25 C24 H24 120.5 . . ?
C23 C24 H24 120.5 . . ?
N7 C26 N8 118.2(8) . . ?
N7 C26 H26 120.9 . . ?
N8 C26 H26 120.9 . . ?
C22 C21 N7 108.8(8) . . ?
C22 C21 C20 124.2(8) . . ?
N7 C21 C20 126.9(8) . . ?
N2 C25 C24 122.9(8) . . ?
N2 C25 H25 118.5 . . ?
C24 C25 H25 118.5 . . ?
C1 C2 C3 118.0(8) . . ?
C1 C2 H2 121.0 . . ?
C3 C2 H2 121.0 . . ?
O7 C35 C31 118.0(7) . . ?
O7 C35 C36 117.9(7) . . ?
C31 C35 C36 124.0(8) . . ?
Cd1 O11 H11A 117.6 . . ?
Cd1 O11 H11B 110.0 . . ?
H11A O11 H11B 117.6 . . ?
Cd2 O12 H12A 126.6 5_765 . ?
Cd2 O12 H12B 113.1 5_765 . ?
H12A O12 H12B 115.3 . . ?
O14A O14 H14A 64.7 . . ?
O14A O14 H14B 93.8 . . ?
H14A O14 H14B 129.2 . . ?
O14A O14 H14C 42.8 . . ?
H14A O14 H14C 22.1 . . ?
H14B O14 H14C 122.6 . . ?
O14A O14 H14D 57.4 . . ?
H14A O14 H14D 104.4 . . ?
H14B O14 H14D 36.5 . . ?
H14C O14 H14D 89.9 . . ?
O14 O14A H14A 57.1 . . ?
O14 O14A H14B 42.8 . . ?
H14A O14A H14B 89.0 . . ?
O14 O14A H14C 93.7 . . ?
H14A O14A H14C 36.7 . . ?
H14B O14A H14C 122.4 . . ?
O14 O14A H14D 64.1 . . ?
H14A O14A H14D 103.8 . . ?
H14B O14A H14D 21.4 . . ?
H14C O14A H14D 130.0 . . ?
H15A O15 H15B 98.4 . . ?
H17A O17 H17B 139.5 . . ?
H19A O19 H19B 117.7 . . ?
H19A O19 H19C 114.5 . . ?
H19B O19 H19C 12.1 . . ?
H19A O19 H19D 13.1 . . ?
H19B O19 H19D 116.2 . . ?
H19C O19 H19D 110.3 . . ?
H19A O19A H19B 107.7 . . ?
H19A O19A H19C 118.9 . . ?
H19B O19A H19C 12.4 . . ?
H19A O19A H19D 15.8 . . ?
H19B O19A H19D 122.6 . . ?
H19C O19A H19D 133.0 . . ?
H20A O20 H20B 97.4 . . ?
H13A O13 H13B 128.1 . . ?
H18C O18A H18D 106.7 . . ?
H18B O18 H18A 140.8 . . ?

loop_
_geom_bond_atom_site_label_1
_geom_bond_atom_site_label_2
_geom_bond_distance
_geom_bond_site_symmetry_2
_geom_bond_publ_flag
Cd1 O2 2.245(5) 4_655 ?
Cd1 O11 2.284(6) . ?
Cd1 N2 2.301(6) . ?
Cd1 O6 2.313(5) . ?
Cd1 N1 2.315(6) . ?
Cd1 O5 2.438(5) . ?
Cd1 C34 2.717(8) . ?
Cd2 O9 2.234(5) 6_565 ?
Cd2 O4 2.256(5) . ?
Cd2 O12 2.291(5) 5_765 ?
Cd2 N4 2.342(6) . ?
Cd2 N3 2.367(6) . ?
N1 C14 1.316(9) . ?
N1 C18 1.381(9) . ?
N2 C25 1.333(9) . ?
N2 C19 1.355(9) . ?
N3 C10 1.296(9) . ?
N3 C9 1.338(9) . ?
N4 C1 1.332(9) . ?
N4 C5 1.350(9) . ?
N5 C13 1.296(9) . ?
N5 C6 1.410(9) . ?
N5 H5 0.8600 . ?
N6 C13 1.282(9) . ?
N6 C7 1.419(10) . ?
N7 C26 1.307(11) . ?
N7 C21 1.421(10) . ?
N7 H7 0.8600 . ?
N8 C26 1.320(11) . ?
N8 C22 1.362(9) . ?
O1 C42 1.249(8) . ?
O2 C42 1.268(9) . ?
O2 Cd1 2.245(5) 4_645 ?
O3 C27 1.234(8) . ?
O4 C27 1.280(9) . ?
O5 C34 1.255(8) . ?
O6 C34 1.262(8) . ?
O7 C35 1.247(9) . ?
O8 C40 1.262(9) . ?
O9 C40 1.237(9) . ?
O9 Cd2 2.234(5) 6_566 ?
C17 C22 1.401(11) . ?
C17 C18 1.409(10) . ?
C17 C16 1.411(11) . ?
C40 C39 1.509(10) . ?
C6 C7 1.365(10) . ?
C6 C4 1.408(10) . ?
C32 C33 1.357(9) . ?
C32 C31 1.369(9) . ?
C32 H32 0.9300 . ?
C27 C28 1.525(10) . ?
C31 C30 1.383(10) . ?
C31 C35 1.450(10) . ?
C28 C29 1.376(9) . ?
C28 C33 1.381(9) . ?
C5 C4 1.420(10) . ?
C5 C9 1.468(10) . ?
C7 C8 1.448(11) . ?
C33 C34 1.523(9) . ?
C39 C41 1.369(10) . ?
C39 C38 1.410(10) . ?
C41 C43 1.375(9) . ?
C41 C42 1.497(10) . ?
C9 C8 1.413(10) . ?
C3 C2 1.378(11) . ?
C3 C4 1.405(10) . ?
C3 H3 0.9300 . ?
C18 C19 1.461(10) . ?
C14 C15 1.407(11) . ?
C14 H14 0.9300 . ?
C20 C23 1.379(10) . ?
C20 C19 1.408(9) . ?
C20 C21 1.435(11) . ?
C22 C21 1.377(11) . ?
C1 C2 1.368(11) . ?
C1 H1 0.9300 . ?
C36 C37 1.379(10) . ?
C36 C43 1.400(10) . ?
C36 C35 1.488(10) . ?
C29 C30 1.392(9) . ?
C29 H29 0.9300 . ?
C30 H30 0.9300 . ?
C12 C8 1.351(10) . ?
C12 C11 1.368(11) . ?
C12 H12 0.9300 . ?
C43 H43 0.9300 . ?
C38 C37 1.400(10) . ?
C38 H38 0.9300 . ?
C15 C16 1.370(11) . ?
C15 H15 0.9300 . ?
C37 H37 0.9300 . ?
C16 H16 0.9300 . ?
C10 C11 1.376(11) . ?
C10 H10 0.9300 . ?
C13 H13 0.9300 . ?
C11 H11 0.9300 . ?
C23 C24 1.371(11) . ?
C23 H23 0.9300 . ?
C24 C25 1.366(11) . ?
C24 H24 0.9300 . ?
C26 H26 0.9300 . ?
C25 H25 0.9300 . ?
C2 H2 0.9300 . ?
O11 H11A 0.8000 . ?
O11 H11B 0.8001 . ?
O12 Cd2 2.291(5) 5_765 ?
O12 H12A 0.8003 . ?
O12 H12B 0.7998 . ?
O14 O14A 0.81(4) . ?
O14 H14A 0.8001 . ?
O14 H14B 0.8000 . ?
O14 H14C 1.1737 . ?
O14 H14D 0.8536 . ?
O14A H14A 0.8610 . ?
O14A H14B 1.1754 . ?
O14A H14C 0.7998 . ?
O14A H14D 0.8001 . ?
O15 H15A 0.8000 . ?
O15 H15B 0.7999 . ?
O17 H17A 0.7998 . ?
O17 H17B 0.8000 . ?
O19 H19A 0.8001 . ?
O19 H19B 0.8000 . ?
O19 H19C 0.8712 . ?
O19 H19D 0.9159 . ?
O19A H19A 0.8331 . ?
O19A H19B 0.8625 . ?
O19A H19C 0.8000 . ?
O19A H19D 0.7998 . ?
O20 H20A 0.7999 . ?
O20 H20B 0.8000 . ?
O13 H13A 0.8000 . ?
O13 H13B 0.8000 . ?
O18A H18C 0.8000 . ?
O18A H18D 0.8001 . ?
O18 H18B 0.8000 . ?
O18 H18A 0.8000 . ?

loop_
_geom_torsion_atom_site_label_1
_geom_torsion_atom_site_label_2
_geom_torsion_atom_site_label_3
_geom_torsion_atom_site_label_4
_geom_torsion
_geom_torsion_site_symmetry_1
_geom_torsion_site_symmetry_2
_geom_torsion_site_symmetry_3
_geom_torsion_site_symmetry_4
_geom_torsion_publ_flag
O2 Cd1 N1 C14 30.5(7) 4_655 . . . ?
O11 Cd1 N1 C14 120.7(6) . . . . ?
N2 Cd1 N1 C14 -177.3(7) . . . . ?
O6 Cd1 N1 C14 -93.1(7) . . . . ?
O5 Cd1 N1 C14 -54.3(6) . . . . ?
C34 Cd1 N1 C14 -69.2(7) . . . . ?
O2 Cd1 N1 C18 -146.3(5) 4_655 . . . ?
O11 Cd1 N1 C18 -56.2(6) . . . . ?
N2 Cd1 N1 C18 5.9(5) . . . . ?
O6 Cd1 N1 C18 90.1(5) . . . . ?
O5 Cd1 N1 C18 128.9(5) . . . . ?
C34 Cd1 N1 C18 114.0(5) . . . . ?
O2 Cd1 N2 C25 -115.2(7) 4_655 . . . ?
O11 Cd1 N2 C25 -38.4(7) . . . . ?
O6 Cd1 N2 C25 45.6(7) . . . . ?
N1 Cd1 N2 C25 178.0(7) . . . . ?
O5 Cd1 N2 C25 99.2(7) . . . . ?
C34 Cd1 N2 C25 69.5(7) . . . . ?
O2 Cd1 N2 C19 60.7(7) 4_655 . . . ?
O11 Cd1 N2 C19 137.5(6) . . . . ?
O6 Cd1 N2 C19 -138.5(5) . . . . ?
N1 Cd1 N2 C19 -6.1(5) . . . . ?
O5 Cd1 N2 C19 -84.9(6) . . . . ?
C34 Cd1 N2 C19 -114.6(5) . . . . ?
O9 Cd2 N3 C10 -148.6(8) 6_565 . . . ?
O4 Cd2 N3 C10 10.1(7) . . . . ?
O12 Cd2 N3 C10 -78.5(7) 5_765 . . . ?
N4 Cd2 N3 C10 -177.4(7) . . . . ?
O9 Cd2 N3 C9 41.7(10) 6_565 . . . ?
O4 Cd2 N3 C9 -159.6(5) . . . . ?
O12 Cd2 N3 C9 111.8(5) 5_765 . . . ?
N4 Cd2 N3 C9 12.9(5) . . . . ?
O9 Cd2 N4 C1 4.3(7) 6_565 . . . ?
O4 Cd2 N4 C1 -160.4(6) . . . . ?
O12 Cd2 N4 C1 88.1(7) 5_765 . . . ?
N3 Cd2 N4 C1 176.7(7) . . . . ?
O9 Cd2 N4 C5 175.6(5) 6_565 . . . ?
O4 Cd2 N4 C5 10.9(10) . . . . ?
O12 Cd2 N4 C5 -100.7(5) 5_765 . . . ?
N3 Cd2 N4 C5 -12.1(5) . . . . ?
O9 Cd2 O4 C27 -118.2(5) 6_565 . . . ?
O12 Cd2 O4 C27 159.3(5) 5_765 . . . ?
N4 Cd2 O4 C27 46.1(9) . . . . ?
N3 Cd2 O4 C27 67.7(5) . . . . ?
O2 Cd1 O5 C34 116.5(5) 4_655 . . . ?
O11 Cd1 O5 C34 35.3(5) . . . . ?
N2 Cd1 O5 C34 -80.1(5) . . . . ?
O6 Cd1 O5 C34 -3.5(4) . . . . ?
N1 Cd1 O5 C34 -149.2(5) . . . . ?
O2 Cd1 O6 C34 -63.9(5) 4_655 . . . ?
O11 Cd1 O6 C34 -148.6(5) . . . . ?
N2 Cd1 O6 C34 126.3(5) . . . . ?
N1 Cd1 O6 C34 53.4(5) . . . . ?
O5 Cd1 O6 C34 3.5(4) . . . . ?
Cd2 O9 C40 O8 -14.4(10) 6_566 . . . ?
Cd2 O9 C40 C39 165.5(5) 6_566 . . . ?
C13 N5 C6 C7 0.6(9) . . . . ?
C13 N5 C6 C4 179.6(8) . . . . ?
Cd2 O4 C27 O3 6.0(9) . . . . ?
Cd2 O4 C27 C28 -174.3(5) . . . . ?
C33 C32 C31 C30 -3.7(11) . . . . ?
C33 C32 C31 C35 176.1(7) . . . . ?
O3 C27 C28 C29 -168.5(7) . . . . ?
O4 C27 C28 C29 11.8(10) . . . . ?
O3 C27 C28 C33 5.0(11) . . . . ?
O4 C27 C28 C33 -174.7(7) . . . . ?
C1 N4 C5 C4 2.5(11) . . . . ?
Cd2 N4 C5 C4 -169.2(5) . . . . ?
C1 N4 C5 C9 -178.0(7) . . . . ?
Cd2 N4 C5 C9 10.2(9) . . . . ?
C4 C6 C7 N6 -179.4(7) . . . . ?
N5 C6 C7 N6 -0.4(9) . . . . ?
C4 C6 C7 C8 0.0(13) . . . . ?
N5 C6 C7 C8 179.1(7) . . . . ?
C13 N6 C7 C6 0.0(9) . . . . ?
C13 N6 C7 C8 -179.4(8) . . . . ?
C31 C32 C33 C28 1.8(11) . . . . ?
C31 C32 C33 C34 176.4(7) . . . . ?
C29 C28 C33 C32 1.0(11) . . . . ?
C27 C28 C33 C32 -172.5(7) . . . . ?
C29 C28 C33 C34 -173.2(7) . . . . ?
C27 C28 C33 C34 13.3(11) . . . . ?
O9 C40 C39 C41 -167.4(7) . . . . ?
O8 C40 C39 C41 12.5(11) . . . . ?
O9 C40 C39 C38 12.8(10) . . . . ?
O8 C40 C39 C38 -167.3(7) . . . . ?
C38 C39 C41 C43 2.1(11) . . . . ?
C40 C39 C41 C43 -177.8(6) . . . . ?
C38 C39 C41 C42 -178.2(7) . . . . ?
C40 C39 C41 C42 1.9(11) . . . . ?
C10 N3 C9 C8 -1.2(11) . . . . ?
Cd2 N3 C9 C8 169.3(6) . . . . ?
C10 N3 C9 C5 176.7(7) . . . . ?
Cd2 N3 C9 C5 -12.8(8) . . . . ?
N4 C5 C9 N3 1.9(10) . . . . ?
C4 C5 C9 N3 -178.6(7) . . . . ?
N4 C5 C9 C8 179.9(7) . . . . ?
C4 C5 C9 C8 -0.7(11) . . . . ?
C2 C3 C4 C6 -179.0(8) . . . . ?
C2 C3 C4 C5 2.2(12) . . . . ?
C7 C6 C4 C3 -177.2(8) . . . . ?
N5 C6 C4 C3 4.0(14) . . . . ?
C7 C6 C4 C5 1.6(12) . . . . ?
N5 C6 C4 C5 -177.2(8) . . . . ?
N4 C5 C4 C3 -2.9(11) . . . . ?
C9 C5 C4 C3 177.7(7) . . . . ?
N4 C5 C4 C6 178.2(7) . . . . ?
C9 C5 C4 C6 -1.2(11) . . . . ?
C14 N1 C18 C17 -1.3(11) . . . . ?
Cd1 N1 C18 C17 175.7(5) . . . . ?
C14 N1 C18 C19 177.9(7) . . . . ?
Cd1 N1 C18 C19 -5.1(8) . . . . ?
C22 C17 C18 N1 -178.9(7) . . . . ?
C16 C17 C18 N1 2.5(11) . . . . ?
C22 C17 C18 C19 1.9(11) . . . . ?
C16 C17 C18 C19 -176.7(7) . . . . ?
C18 N1 C14 C15 0.0(12) . . . . ?
Cd1 N1 C14 C15 -176.7(6) . . . . ?
C26 N8 C22 C21 0.5(10) . . . . ?
C26 N8 C22 C17 -178.3(9) . . . . ?
C18 C17 C22 N8 178.6(8) . . . . ?
C16 C17 C22 N8 -3.0(15) . . . . ?
C18 C17 C22 C21 0.0(12) . . . . ?
C16 C17 C22 C21 178.4(8) . . . . ?
C5 N4 C1 C2 -1.5(13) . . . . ?
Cd2 N4 C1 C2 169.6(7) . . . . ?
C33 C28 C29 C30 -1.8(11) . . . . ?
C27 C28 C29 C30 171.9(7) . . . . ?
Cd1 O5 C34 O6 6.1(7) . . . . ?
Cd1 O5 C34 C33 -167.9(6) . . . . ?
Cd1 O6 C34 O5 -6.5(8) . . . . ?
Cd1 O6 C34 C33 167.4(6) . . . . ?
C32 C33 C34 O5 67.1(10) . . . . ?
C28 C33 C34 O5 -118.5(8) . . . . ?
C32 C33 C34 O6 -107.0(8) . . . . ?
C28 C33 C34 O6 67.4(11) . . . . ?
C32 C33 C34 Cd1 -32(3) . . . . ?
C28 C33 C34 Cd1 143(2) . . . . ?
O2 Cd1 C34 O5 -63.9(5) 4_655 . . . ?
O11 Cd1 C34 O5 -153.0(4) . . . . ?
N2 Cd1 C34 O5 113.7(4) . . . . ?
O6 Cd1 C34 O5 173.8(7) . . . . ?
N1 Cd1 C34 O5 33.9(5) . . . . ?
O2 Cd1 C34 O6 122.2(5) 4_655 . . . ?
O11 Cd1 C34 O6 33.1(5) . . . . ?
N2 Cd1 C34 O6 -60.2(5) . . . . ?
N1 Cd1 C34 O6 -140.0(4) . . . . ?
O5 Cd1 C34 O6 -173.8(7) . . . . ?
O2 Cd1 C34 C33 40(3) 4_655 . . . ?
O11 Cd1 C34 C33 -49(3) . . . . ?
N2 Cd1 C34 C33 -142(3) . . . . ?
O6 Cd1 C34 C33 -82(3) . . . . ?
N1 Cd1 C34 C33 138(3) . . . . ?
O5 Cd1 C34 C33 104(3) . . . . ?
C32 C31 C30 C29 2.7(11) . . . . ?
C35 C31 C30 C29 -177.0(7) . . . . ?
C28 C29 C30 C31 0.0(11) . . . . ?
Cd1 O2 C42 O1 -13.5(9) 4_645 . . . ?
Cd1 O2 C42 C41 170.7(5) 4_645 . . . ?
C39 C41 C42 O1 82.5(10) . . . . ?
C43 C41 C42 O1 -97.8(8) . . . . ?
C39 C41 C42 O2 -101.5(9) . . . . ?
C43 C41 C42 O2 78.2(9) . . . . ?
C39 C41 C43 C36 -0.7(11) . . . . ?
C42 C41 C43 C36 179.5(7) . . . . ?
C37 C36 C43 C41 -1.1(11) . . . . ?
C35 C36 C43 C41 -179.0(7) . . . . ?
C41 C39 C38 C37 -1.6(11) . . . . ?
C40 C39 C38 C37 178.3(7) . . . . ?
N1 C14 C15 C16 0.0(14) . . . . ?
C25 N2 C19 C20 1.7(11) . . . . ?
Cd1 N2 C19 C20 -174.4(6) . . . . ?
C25 N2 C19 C18 -178.0(7) . . . . ?
Cd1 N2 C19 C18 5.9(9) . . . . ?
C23 C20 C19 N2 -0.5(12) . . . . ?
C21 C20 C19 N2 178.6(7) . . . . ?
C23 C20 C19 C18 179.2(7) . . . . ?
C21 C20 C19 C18 -1.7(11) . . . . ?
N1 C18 C19 N2 -0.5(10) . . . . ?
C17 C18 C19 N2 178.7(7) . . . . ?
N1 C18 C19 C20 179.8(7) . . . . ?
C17 C18 C19 C20 -1.0(11) . . . . ?
C43 C36 C37 C38 1.6(12) . . . . ?
C35 C36 C37 C38 179.5(7) . . . . ?
C39 C38 C37 C36 -0.3(12) . . . . ?
C14 C15 C16 C17 1.2(13) . . . . ?
C22 C17 C16 C15 179.1(8) . . . . ?
C18 C17 C16 C15 -2.4(12) . . . . ?
C9 N3 C10 C11 2.8(13) . . . . ?
Cd2 N3 C10 C11 -166.6(7) . . . . ?
C7 N6 C13 N5 0.4(10) . . . . ?
C6 N5 C13 N6 -0.7(10) . . . . ?
C8 C12 C11 C10 2.3(14) . . . . ?
N3 C10 C11 C12 -3.4(15) . . . . ?
C11 C12 C8 C9 -0.8(13) . . . . ?
C11 C12 C8 C7 179.3(8) . . . . ?
N3 C9 C8 C12 0.2(12) . . . . ?
C5 C9 C8 C12 -177.7(7) . . . . ?
N3 C9 C8 C7 -179.9(7) . . . . ?
C5 C9 C8 C7 2.2(11) . . . . ?
C6 C7 C8 C12 177.9(8) . . . . ?
N6 C7 C8 C12 -2.7(14) . . . . ?
C6 C7 C8 C9 -2.0(12) . . . . ?
N6 C7 C8 C9 177.4(8) . . . . ?
C19 C20 C23 C24 -0.6(13) . . . . ?
C21 C20 C23 C24 -179.6(8) . . . . ?
C20 C23 C24 C25 0.5(14) . . . . ?
C21 N7 C26 N8 0.4(11) . . . . ?
C22 N8 C26 N7 -0.6(12) . . . . ?
N8 C22 C21 N7 -0.2(9) . . . . ?
C17 C22 C21 N7 178.6(7) . . . . ?
N8 C22 C21 C20 178.2(7) . . . . ?
C17 C22 C21 C20 -2.9(13) . . . . ?
C26 N7 C21 C22 -0.1(9) . . . . ?
C26 N7 C21 C20 -178.5(8) . . . . ?
C23 C20 C21 C22 -177.3(8) . . . . ?
C19 C20 C21 C22 3.7(12) . . . . ?
C23 C20 C21 N7 0.9(14) . . . . ?
C19 C20 C21 N7 -178.1(7) . . . . ?
C19 N2 C25 C24 -1.9(13) . . . . ?
Cd1 N2 C25 C24 173.9(7) . . . . ?
C23 C24 C25 N2 0.8(14) . . . . ?
N4 C1 C2 C3 0.9(14) . . . . ?
C4 C3 C2 C1 -1.3(13) . . . . ?
C32 C31 C35 O7 35.6(12) . . . . ?
C30 C31 C35 O7 -144.6(8) . . . . ?
C32 C31 C35 C36 -143.5(8) . . . . ?
C30 C31 C35 C36 36.2(12) . . . . ?
C37 C36 C35 O7 -162.0(8) . . . . ?
C43 C36 C35 O7 15.8(12) . . . . ?
C37 C36 C35 C31 17.1(12) . . . . ?
C43 C36 C35 C31 -165.0(7) . . . . ?
